data_2219738
loop_
_publ_author_name
'Zhang, Lai-Jun'
'Shen, Xing-Can'
'Liang, Hong'

_publ_section_title
;
 Bis(2-amino-4-methyl-1,3-thiazole-\k<i>N</i>^3^)dichloridocadmium(II)
;
_journal_coeditor_code XU2449
_journal_issue 10
_journal_name_full 'Acta Crystallographica Section E'
_journal_page_first m1248
_journal_paper_doi 10.1107/S1600536808027864
_journal_volume 64
_journal_year 2008
_chemical_formula_iupac '[Cd Cl2 (C4 H6 N2 S)2]'
_chemical_formula_moiety 'C8 H12 Cd Cl2 N4 S2'
_chemical_formula_sum 'C8 H12 Cd Cl2 N4 S2'
_chemical_formula_weight 411.67
_chemical_name_systematic
;
Bis(2-amino-4-methyl-1,3-thiazole-\k<i>N</i>^3^)dichloridocadmium(II)
;
_space_group_IT_number 14
_symmetry_cell_setting monoclinic
_symmetry_space_group_name_Hall '-P 2yn'
_symmetry_space_group_name_H-M 'P 1 21/n 1'
_atom_sites_solution_hydrogens geom
_atom_sites_solution_primary direct
_atom_sites_solution_secondary difmap
_audit_creation_method SHELXL97
_cell_angle_alpha 90.00
_cell_angle_beta 95.19(3)
_cell_angle_gamma 90.00
_cell_formula_units_Z 4
_cell_length_a 8.7100(17)
_cell_length_b 13.190(3)
_cell_length_c 12.740(3)
_cell_measurement_reflns_used 2595
_cell_measurement_temperature 293(2)
_cell_measurement_theta_max 25.10
_cell_measurement_theta_min 2.23
_cell_volume 1457.6(6)
_computing_cell_refinement 'SAINT-Plus (Bruker, 2001)'
_computing_data_collection 'APEX2 (Bruker, 2004)'
_computing_data_reduction 'SAINT-Plus (Bruker, 2001)'
_computing_molecular_graphics 'SHELXTL (Sheldrick, 2008)'
_computing_publication_material 'SHELXTL (Sheldrick, 2008)'
_computing_structure_refinement 'SHELXTL (Sheldrick, 2008)'
_computing_structure_solution 'SHELXTL (Sheldrick, 2008)'
_diffrn_ambient_temperature 293(2)
_diffrn_measured_fraction_theta_full 1.000
_diffrn_measured_fraction_theta_max 1.000
_diffrn_measurement_device_type 'Bruker APEXII CCD area-detector'
_diffrn_measurement_method '\f and \w scans'
_diffrn_radiation_monochromator graphite
_diffrn_radiation_source 'fine-focus sealed tube'
_diffrn_radiation_type MoK\a
_diffrn_radiation_wavelength 0.71073
_diffrn_reflns_av_R_equivalents 0.0273
_diffrn_reflns_av_sigmaI/netI 0.0300
_diffrn_reflns_limit_h_max 10
_diffrn_reflns_limit_h_min -10
_diffrn_reflns_limit_k_max 15
_diffrn_reflns_limit_k_min -15
_diffrn_reflns_limit_l_max 8
_diffrn_reflns_limit_l_min -15
_diffrn_reflns_number 7630
_diffrn_reflns_theta_full 25.10
_diffrn_reflns_theta_max 25.10
_diffrn_reflns_theta_min 2.23
_diffrn_standards_number 0
_exptl_absorpt_coefficient_mu 2.135
_exptl_absorpt_correction_T_max 0.612
_exptl_absorpt_correction_T_min 0.442
_exptl_absorpt_correction_type multi-scan
_exptl_absorpt_process_details '(SADABS; Bruker, 2001)'
_exptl_crystal_colour brown-yellow
_exptl_crystal_density_diffrn 1.885
_exptl_crystal_density_method 'not measured'
_exptl_crystal_description block
_exptl_crystal_F_000 808
_exptl_crystal_size_max 0.40
_exptl_crystal_size_mid 0.25
_exptl_crystal_size_min 0.23
_refine_diff_density_max 0.415
_refine_diff_density_min -0.389
_refine_ls_extinction_method none
_refine_ls_goodness_of_fit_ref 0.977
_refine_ls_hydrogen_treatment constr
_refine_ls_matrix_type full
_refine_ls_number_parameters 156
_refine_ls_number_reflns 2595
_refine_ls_number_restraints 0
_refine_ls_restrained_S_all 0.977
_refine_ls_R_factor_all 0.0375
_refine_ls_R_factor_gt 0.0273
_refine_ls_shift/su_max 0.000
_refine_ls_shift/su_mean 0.000
_refine_ls_structure_factor_coef Fsqd
_refine_ls_weighting_details 'calc w = 1/[\s^2^(Fo^2^)+(0.0309P)^2^+0.4982P] where P=(Fo^2^+2Fc^2^)/3'
_refine_ls_weighting_scheme calc
_refine_ls_wR_factor_gt 0.0591
_refine_ls_wR_factor_ref 0.0638
_reflns_number_gt 2113
_reflns_number_total 2595
_reflns_threshold_expression I>2\s(I)
_cod_data_source_file xu2449.cif
_cod_data_source_block I
_cod_original_sg_symbol_H-M 'P 21/n'
_cod_database_code 2219738
_cod_database_fobs_code 2219738

loop_
_symmetry_equiv_pos_as_xyz
'x, y, z'
'-x+1/2, y+1/2, -z+1/2'
'-x, -y, -z'
'x-1/2, -y-1/2, z-1/2'

loop_
_atom_site_type_symbol
_atom_site_label
_atom_site_fract_x
_atom_site_fract_y
_atom_site_fract_z
_atom_site_U_iso_or_equiv
_atom_site_adp_type
_atom_site_calc_flag
_atom_site_refinement_flags
_atom_site_occupancy
Cd Cd1 0.79522(3) 0.902858(19) 0.78981(2) 0.04161(10) Uani d . 1
C C1 0.6219(4) 0.7247(3) 0.6506(3) 0.0454(9) Uani d . 1
C C2 0.8598(4) 0.7492(3) 0.6053(3) 0.0468(9) Uani d . 1
C C3 0.4937(4) 1.0397(3) 0.7472(3) 0.0510(9) Uani d . 1
C C4 0.6202(4) 0.6597(3) 0.5703(3) 0.0535(10) Uani d . 1
H H4 0.5368 0.6187 0.5480 0.064 Uiso calc R 1
C C5 0.6514(5) 1.0670(3) 0.6215(3) 0.0621(11) Uani d . 1
C C6 0.5336(7) 1.1274(4) 0.5873(4) 0.0879(16) Uani d . 1
H H6 0.5319 1.1667 0.5267 0.105 Uiso calc R 1
C C7 0.7954(6) 1.0484(4) 0.5704(4) 0.0891(16) Uani d . 1
H H7A 0.7925 1.0860 0.5057 0.134 Uiso calc R 1
H H7B 0.8043 0.9774 0.5557 0.134 Uiso calc R 1
H H7C 0.8824 1.0698 0.6167 0.134 Uiso calc R 1
C C8 0.4931(4) 0.7448(3) 0.7171(3) 0.0659(12) Uani d . 1
H H8A 0.4101 0.6985 0.6983 0.099 Uiso calc R 1
H H8B 0.4573 0.8132 0.7058 0.099 Uiso calc R 1
H H8C 0.5288 0.7359 0.7900 0.099 Uiso calc R 1
Cl Cl1 1.06487(10) 0.94872(8) 0.79854(9) 0.0612(3) Uani d . 1
Cl Cl2 0.71199(11) 0.86235(8) 0.96262(7) 0.0551(3) Uani d . 1
N N1 0.6277(3) 1.0170(2) 0.7149(2) 0.0443(7) Uani d . 1
N N2 0.7612(3) 0.7769(2) 0.6713(2) 0.0427(7) Uani d . 1
N N3 0.4407(3) 1.0036(3) 0.8341(3) 0.0649(9) Uani d . 1
H H3A 0.4957 0.9620 0.8735 0.078 Uiso calc R 1
H H3B 0.3512 1.0216 0.8509 0.078 Uiso calc R 1
N N4 1.0026(4) 0.7866(3) 0.6046(3) 0.0710(11) Uani d . 1
H H4A 1.0348 0.8321 0.6497 0.085 Uiso calc R 1
H H4B 1.0621 0.7651 0.5591 0.085 Uiso calc R 1
S S1 0.38830(17) 1.12403(11) 0.66679(12) 0.0917(4) Uani d . 1
S S2 0.79042(12) 0.66122(8) 0.51342(8) 0.0607(3) Uani d . 1

loop_
_atom_site_aniso_label
_atom_site_aniso_U_11
_atom_site_aniso_U_22
_atom_site_aniso_U_33
_atom_site_aniso_U_12
_atom_site_aniso_U_13
_atom_site_aniso_U_23
Cd1 0.03346(15) 0.04928(17) 0.04276(17) -0.00234(11) 0.00714(11) -0.00173(12)
C1 0.041(2) 0.041(2) 0.052(2) -0.0037(16) -0.0011(17) 0.0042(18)
C2 0.050(2) 0.043(2) 0.048(2) -0.0025(17) 0.0102(17) -0.0039(17)
C3 0.043(2) 0.047(2) 0.062(3) 0.0040(17) -0.0009(19) -0.0053(19)
C4 0.048(2) 0.048(2) 0.062(3) -0.0031(18) -0.0063(19) -0.007(2)
C5 0.080(3) 0.049(2) 0.056(3) -0.008(2) 0.002(2) 0.012(2)
C6 0.118(4) 0.069(3) 0.072(3) 0.009(3) -0.013(3) 0.030(3)
C7 0.104(4) 0.099(4) 0.070(3) -0.008(3) 0.034(3) 0.026(3)
C8 0.045(2) 0.075(3) 0.079(3) -0.014(2) 0.015(2) -0.011(2)
Cl1 0.0355(5) 0.0727(7) 0.0757(7) -0.0109(5) 0.0062(5) -0.0115(6)
Cl2 0.0497(5) 0.0708(6) 0.0466(5) 0.0022(5) 0.0140(4) 0.0077(5)
N1 0.0445(17) 0.0412(17) 0.0470(18) -0.0030(14) 0.0030(14) 0.0039(14)
N2 0.0429(16) 0.0425(16) 0.0436(16) -0.0034(13) 0.0084(13) -0.0036(14)
N3 0.0409(18) 0.083(2) 0.073(2) 0.0146(17) 0.0172(17) 0.008(2)
N4 0.059(2) 0.078(2) 0.081(3) -0.0172(19) 0.0366(19) -0.028(2)
S1 0.0823(9) 0.0895(9) 0.1004(11) 0.0353(7) -0.0071(8) 0.0189(8)
S2 0.0642(7) 0.0591(6) 0.0589(7) 0.0000(5) 0.0061(5) -0.0178(5)

loop_
_atom_type_symbol
_atom_type_description
_atom_type_scat_dispersion_real
_atom_type_scat_dispersion_imag
_atom_type_scat_source
C C 0.0033 0.0016 'International Tables Vol C Tables 4.2.6.8 and 6.1.1.4'
H H 0.0000 0.0000 'International Tables Vol C Tables 4.2.6.8 and 6.1.1.4'
N N 0.0061 0.0033 'International Tables Vol C Tables 4.2.6.8 and 6.1.1.4'
O O 0.0106 0.0060 'International Tables Vol C Tables 4.2.6.8 and 6.1.1.4'
S S 0.1246 0.1234 'International Tables Vol C Tables 4.2.6.8 and 6.1.1.4'
Cd Cd -0.8075 1.2024 'International Tables Vol C Tables 4.2.6.8 and 6.1.1.4'
Cl Cl 0.1484 0.1585 'International Tables Vol C Tables 4.2.6.8 and 6.1.1.4'

loop_
_geom_angle_atom_site_label_1
_geom_angle_atom_site_label_2
_geom_angle_atom_site_label_3
_geom_angle
_geom_angle_publ_flag
N2 Cd1 N1 99.70(11) y
N2 Cd1 Cl1 106.53(8) y
N1 Cd1 Cl1 116.26(8) y
N2 Cd1 Cl2 114.38(8) y
N1 Cd1 Cl2 107.19(8) y
Cl1 Cd1 Cl2 112.34(4) y
C4 C1 N2 114.2(3) ?
C4 C1 C8 126.5(3) ?
N2 C1 C8 119.3(3) ?
N2 C2 N4 124.4(3) ?
N2 C2 S2 114.6(3) ?
N4 C2 S2 121.0(3) ?
N1 C3 N3 124.6(3) ?
N1 C3 S1 113.8(3) ?
N3 C3 S1 121.5(3) ?
C1 C4 S2 111.6(3) ?
C1 C4 H4 124.2 ?
S2 C4 H4 124.2 ?
C6 C5 N1 113.0(4) ?
C6 C5 C7 127.4(4) ?
N1 C5 C7 119.5(4) ?
C5 C6 S1 112.5(4) ?
C5 C6 H6 123.8 ?
S1 C6 H6 123.8 ?
C5 C7 H7A 109.5 ?
C5 C7 H7B 109.5 ?
H7A C7 H7B 109.5 ?
C5 C7 H7C 109.5 ?
H7A C7 H7C 109.5 ?
H7B C7 H7C 109.5 ?
C1 C8 H8A 109.5 ?
C1 C8 H8B 109.5 ?
H8A C8 H8B 109.5 ?
C1 C8 H8C 109.5 ?
H8A C8 H8C 109.5 ?
H8B C8 H8C 109.5 ?
C3 N1 C5 111.5(3) ?
C3 N1 Cd1 125.7(3) ?
C5 N1 Cd1 122.7(3) ?
C2 N2 C1 110.4(3) ?
C2 N2 Cd1 125.8(2) ?
C1 N2 Cd1 123.4(2) ?
C3 N3 H3A 120.0 ?
C3 N3 H3B 120.0 ?
H3A N3 H3B 120.0 ?
C2 N4 H4A 120.0 ?
C2 N4 H4B 120.0 ?
H4A N4 H4B 120.0 ?
C6 S1 C3 89.2(2) ?
C4 S2 C2 89.09(18) ?

loop_
_geom_bond_atom_site_label_1
_geom_bond_atom_site_label_2
_geom_bond_distance
_geom_bond_publ_flag
Cd1 N2 2.246(3) y
Cd1 N1 2.248(3) y
Cd1 Cl1 2.4181(10) y
Cd1 Cl2 2.4387(11) y
C1 C4 1.333(5) ?
C1 N2 1.399(4) ?
C1 C8 1.490(5) ?
C2 N2 1.308(4) ?
C2 N4 1.338(4) ?
C2 S2 1.718(4) ?
C3 N1 1.308(4) ?
C3 N3 1.326(5) ?
C3 S1 1.720(4) ?
C4 S2 1.708(4) ?
C4 H4 0.9300 ?
C5 C6 1.340(6) ?
C5 N1 1.392(5) ?
C5 C7 1.485(6) ?
C6 S1 1.691(6) ?
C6 H6 0.9300 ?
C7 H7A 0.9600 ?
C7 H7B 0.9600 ?
C7 H7C 0.9600 ?
C8 H8A 0.9600 ?
C8 H8B 0.9600 ?
C8 H8C 0.9600 ?
N3 H3A 0.8600 ?
N3 H3B 0.8600 ?
N4 H4A 0.8600 ?
N4 H4B 0.8600 ?

loop_
_geom_hbond_atom_site_label_D
_geom_hbond_atom_site_label_H
_geom_hbond_atom_site_label_A
_geom_hbond_site_symmetry_A
_geom_hbond_distance_DH
_geom_hbond_distance_HA
_geom_hbond_distance_DA
_geom_hbond_angle_DHA
N3 H3A Cl2 . 0.86 2.49 3.322(4) 164.4
N3 H3B Cl1 1_455 0.86 2.70 3.343(3) 132.6
N4 H4A Cl1 . 0.86 2.44 3.276(4) 164.9
N4 H4B Cl2 4_675 0.86 2.52 3.325(3) 156.9
